data_1576781
loop_
_publ_author_name
'Jori, Nadir'
'Corona, Helena'
'Soto, Enrique'
'Fern&#xe1;ndez, Israel'
'Campos, Jes&#xfa;s'

_publ_section_title
;
 Metal-metal <i>vs.</i> metal-ligand cooperation in iron-mediated
 activation and catalytic reduction of nitrous oxide and nitrobenzene.
;
_journal_issue 18
_journal_name_full 'Chemical science'
_journal_page_first 9018
_journal_page_last 9026
_journal_paper_doi 10.1039/d5sc07656k
_journal_volume 17
_journal_year 2026
_chemical_formula_moiety 'C20 H39 Fe O P2, C32 H12 B F24'
_chemical_formula_sum 'C52 H50.53 B F24 Fe O P2'
_chemical_formula_weight 1276.05
_chemical_properties_physical Air-sensitive,Oxygen-sensitive
_space_group_crystal_system triclinic
_space_group_IT_number 2
_space_group_name_Hall '-P 1'
_space_group_name_H-M_alt 'P -1'
_atom_sites_solution_hydrogens geom
_audit_creation_date 2025-07-23
_audit_creation_method
;
Olex2 1.5
(compiled 2025.07.13 svn.rb7424aed for OlexSys, GUI svn.r7308)
;
_audit_update_record
;
2025-07-23 deposited with the CCDC.	2026-03-02 downloaded from the CCDC.
;
_cell_angle_alpha 96.854(5)
_cell_angle_beta 90.903(5)
_cell_angle_gamma 96.757(4)
_cell_formula_units_Z 2
_cell_length_a 12.3363(14)
_cell_length_b 12.7312(15)
_cell_length_c 18.623(2)
_cell_measurement_reflns_used 9956
_cell_measurement_temperature 193.0
_cell_measurement_theta_max 25.319
_cell_measurement_theta_min 2.204
_cell_volume 2882.5(6)
_computing_cell_refinement 'SAINT V8.40B (?, 2016)'
_computing_data_reduction 'SAINT V8.40B (?, 2016)'
_computing_molecular_graphics 'Olex2 1.5 (Dolomanov et al., 2009)'
_computing_publication_material 'Olex2 1.5 (Dolomanov et al., 2009)'
_computing_structure_refinement 'SHELXL 2019/3 (Sheldrick, 2015)'
_computing_structure_solution 'olex2.solve 1.5 (Bourhis et al., 2015)'
_diffrn_ambient_temperature 193.00
_diffrn_detector_area_resol_mean 7.9
_diffrn_detector_type 'CCD area detector'
_diffrn_measured_fraction_theta_full 0.998
_diffrn_measured_fraction_theta_max 0.993
_diffrn_measurement_device 'four-circle diffractometer'
_diffrn_measurement_device_type D8Quest_IIQ
_diffrn_measurement_method '\w and \f scans'
_diffrn_radiation_type MoK\a
_diffrn_radiation_wavelength 0.71073
_diffrn_reflns_av_R_equivalents 0.1307
_diffrn_reflns_av_unetI/netI 0.0789
_diffrn_reflns_Laue_measured_fraction_full 0.998
_diffrn_reflns_Laue_measured_fraction_max 0.993
_diffrn_reflns_limit_h_max 14
_diffrn_reflns_limit_h_min -14
_diffrn_reflns_limit_k_max 15
_diffrn_reflns_limit_k_min -15
_diffrn_reflns_limit_l_max 22
_diffrn_reflns_limit_l_min -22
_diffrn_reflns_number 70732
_diffrn_reflns_point_group_measured_fraction_full 0.998
_diffrn_reflns_point_group_measured_fraction_max 0.993
_diffrn_reflns_theta_full 25.242
_diffrn_reflns_theta_max 25.386
_diffrn_reflns_theta_min 2.023
_exptl_absorpt_coefficient_mu 0.431
_exptl_absorpt_correction_T_max 0.7452
_exptl_absorpt_correction_T_min 0.5018
_exptl_absorpt_correction_type multi-scan
_exptl_absorpt_process_details
;
SADABS-2016/2 (Bruker,2016/2) was used for absorption correction.
wR2(int) was 0.1311 before and 0.0917 after correction.
The Ratio of minimum to maximum transmission is 0.6734.
The \l/2 correction factor is Not present.
;
_exptl_crystal_colour 'metallic light red'
_exptl_crystal_colour_lustre metallic
_exptl_crystal_colour_modifier light
_exptl_crystal_colour_primary red
_exptl_crystal_density_diffrn 1.470
_exptl_crystal_description plate
_exptl_crystal_F_000 1295
_exptl_crystal_size_max 0.1
_exptl_crystal_size_mid 0.1
_exptl_crystal_size_min 0.05
_refine_diff_density_max 2.672
_refine_diff_density_min -0.615
_refine_diff_density_rms 0.123
_refine_ls_extinction_method none
_refine_ls_goodness_of_fit_ref 1.137
_refine_ls_hydrogen_treatment constr
_refine_ls_matrix_type full
_refine_ls_number_parameters 895
_refine_ls_number_reflns 10525
_refine_ls_number_restraints 999
_refine_ls_restrained_S_all 1.105
_refine_ls_R_factor_all 0.2406
_refine_ls_R_factor_gt 0.1689
_refine_ls_shift/su_max 0.001
_refine_ls_shift/su_mean 0.000
_refine_ls_structure_factor_coef Fsqd
_refine_ls_weighting_details 'w=1/[\s^2^(Fo^2^)+(0.1267P)^2^+29.6951P] where P=(Fo^2^+2Fc^2^)/3'
_refine_ls_weighting_scheme calc
_refine_ls_wR_factor_gt 0.3717
_refine_ls_wR_factor_ref 0.4259
_reflns_Friedel_coverage 0.000
_reflns_number_gt 6185
_reflns_number_total 10525
_reflns_threshold_expression 'I > 2\s(I)'
_cod_data_source_file d5sc07656k2.cif
_cod_data_source_block jcm11724a
_cod_depositor_comments 'Adding full bibliography for 1576777--1576784.cif.'
_cod_original_cell_volume 2882.4(6)
_cod_database_code 1576781
_shelx_shelxl_version_number 2019/3
_shelx_space_group_comment
;
The symmetry employed for this shelxl refinement is uniquely defined
by the following loop, which should always be used as a source of
symmetry information in preference to the above space-group names.
They are only intended as comments.
;
_olex2_refinement_description
;
1. Fixed Uiso
 At 1.2 times of:
  All C(H) groups, All C(H,H) groups
 At 1.5 times of:
  All C(H,H,H) groups
2. Restrained distances
 C11-C12A
 1.54 with sigma of 0.02
 C11-C12
 1.54 with sigma of 0.02
 C51-F22 \\sim C51-F22A \\sim C51-F23 \\sim C51-F23A \\sim C51-F24 \\sim
C51-F24A
 with sigma of 0.02
 P1-C15 \\sim P1-C15A
 with sigma of 0.02
 C15-C16 \\sim C15A-C16
 with sigma of 0.02
 F16A-F17A \\sim F17A-F18A \\sim F18A-F16A
 with sigma of 0.02
 C35-F10 \\sim C35-F10A \\sim C35-F12 \\sim C35-F12A \\sim C35-F11 \\sim
C35-F11A
 with sigma of 0.02
 C11-C12 \\sim C11-C12A
 with sigma of 0.02
 C44-F17 \\sim C44-F17A \\sim C44-F18 \\sim C44-F18A \\sim C44-F16 \\sim
C44-F16A
 with sigma of 0.02
 F10A-F11A \\sim F11A-F12A \\sim F12A-F10A
 with sigma of 0.02
 F16-F17 \\sim F17-F18 \\sim F18-F16
 with sigma of 0.02
 C43-F13 \\sim C43-F13A
 with sigma of 0.02
 C43-F14 \\sim C43-F14A
 with sigma of 0.02
 F10-F11 \\sim F11-F12 \\sim F12-F10
 with sigma of 0.02
 C35-F10A \\sim C35-F11A \\sim C35-F12A \\sim C35-F10 \\sim C35-F11 \\sim
C35-F12
 with sigma of 0.02
 C43-F15 \\sim C43-F15A
 with sigma of 0.02
 F13-F14 \\sim F14-F15 \\sim F15-F13
 with sigma of 0.02
 F22-F23 \\sim F23-F24 \\sim F24-F22
 with sigma of 0.02
 F22A-F23A \\sim F23A-F24A \\sim F24A-F22A
 with sigma of 0.02
 F13A-F14A \\sim F14A-F15A \\sim F15A-F13A
 with sigma of 0.02
 F4-C27 \\sim F4A-C27
 with sigma of 0.02
 F5-C27 \\sim F5A-C27
 with sigma of 0.02
 F6-C27 \\sim F6A-C27
 with sigma of 0.02
 F4-F5 \\sim F4A-F5A
 with sigma of 0.04
 F4-F6 \\sim F4A-F6A
 with sigma of 0.04
 F4-C23 \\sim F4A-C23
 with sigma of 0.04
 F5-F6 \\sim F5A-F6A
 with sigma of 0.04
 F5-C23 \\sim F5A-C23
 with sigma of 0.04
 F6-C23 \\sim F6A-C23
 with sigma of 0.04
 C27-F4 \\sim C27-F5 \\sim C27-F6
 with sigma of 0.02
 C27-F4A \\sim C27-F5A \\sim C27-F6A
 with sigma of 0.02
 F4-F5 \\sim F5-F6 \\sim F6-F4
 with sigma of 0.02
 F4A-F5A \\sim F5A-F6A \\sim F6A-F4A
 with sigma of 0.02
 F4-F6A \\sim F6A-F5
 with sigma of 0.02
 F4A-F5 \\sim F4A-F6
 with sigma of 0.02
 F5A-F4 \\sim F5A-F6
 with sigma of 0.02
3. Rigid bond restraints
 C11, C12
 with sigma for 1-2 distances of 0.01 and sigma for 1-3 distances of 0.01
4. Uiso/Uaniso restraints and constraints
All non-hydrogen atoms have similar U: within 2A with sigma of 0.04 and sigma
for terminal atoms of 0.08 within 2A
5. Rigid body (RIGU) restrains
 F16, F17A, F18, F16A, F17, C44, F18A
 with sigma for 1-2 distances of 0.004 and sigma for 1-3 distances of 0.004
 C35, F10, F11A, F12, F10A, F11, F12A
 with sigma for 1-2 distances of 0.004 and sigma for 1-3 distances of 0.004
 F15, F14A, F13A, F14, F15A, F13, C43
 with sigma for 1-2 distances of 0.004 and sigma for 1-3 distances of 0.004
6. Others
 Sof(F22A)=Sof(F23A)=Sof(F24A)=1-FVAR(1)
 Sof(F22)=Sof(F23)=Sof(F24)=FVAR(1)
 Sof(F13A)=Sof(F14A)=Sof(F15A)=1-FVAR(2)
 Sof(F13)=Sof(F14)=Sof(F15)=FVAR(2)
 Sof(F16A)=Sof(F17A)=Sof(F18A)=1-FVAR(3)
 Sof(F16)=Sof(F17)=Sof(F18)=FVAR(3)
 Sof(F10A)=Sof(F11A)=Sof(F12A)=1-FVAR(4)
 Sof(F10)=Sof(F11)=Sof(F12)=FVAR(4)
 Sof(C12A)=Sof(H12D)=Sof(H12E)=Sof(H12F)=1-FVAR(5)
 Sof(C12)=Sof(H12A)=Sof(H12B)=Sof(H12C)=FVAR(5)
 Sof(C15A)=Sof(H15C)=Sof(H15D)=1-FVAR(6)
 Sof(C15)=Sof(H16A)=Sof(H16B)=FVAR(6)
 Sof(F4A)=Sof(F5A)=Sof(F6A)=1-FVAR(7)
 Sof(F4)=Sof(F5)=Sof(F6)=FVAR(7)
7.a Secondary CH2 refined with riding coordinates:
 C11(H11A,H11B), C13(H13A,H13B), C15(H15A,H15B), C16(H16A,H16B), C17(H17A,
 H17B), C19(H19A,H19B), C15A(H15C,H15D)
7.b Aromatic/amide H refined with riding coordinates:
 C22(H22), C24(H24), C26(H26), C30(H30), C32(H32), C34(H34), C38(H38),
 C40(H40), C42(H42), C46(H46), C48(H48), C50(H50)
7.c Idealised Me refined as rotating group:
 C6(H6A,H6B,H6C), C7(H7A,H7B,H7C), C8(H8A,H8B,H8C), C9(H9A,H9B,H9C), C10(H10A,
 H10B,H10C), C12(H12A,H12B,H12C), C14(H14A,H14B,H14C), C18(H18A,H18B,H18C),
 C20(H20A,H20B,H20C), C12A(H12D,H12E,H12F)
;
_olex2_submission_special_instructions 'No special instructions were received'

loop_
_space_group_symop_operation_xyz
'x, y, z'
'-x, -y, -z'

loop_
_atom_site_label
_atom_site_type_symbol
_atom_site_fract_x
_atom_site_fract_y
_atom_site_fract_z
_atom_site_U_iso_or_equiv
_atom_site_adp_type
_atom_site_occupancy
_atom_site_site_symmetry_order
_atom_site_calc_flag
_atom_site_refinement_flags_posn
_atom_site_refinement_flags_adp
_atom_site_refinement_flags_occupancy
_atom_site_disorder_assembly
_atom_site_disorder_group
Fe1 Fe 0.85262(14) 0.04789(13) 0.73526(11) 0.0666(6) Uani 1 1 d . . . . .
P1 P 0.9775(3) -0.0653(3) 0.7097(3) 0.0971(15) Uani 1 1 d D U . . .
P2 P 0.9848(3) 0.1358(3) 0.8111(2) 0.0827(11) Uani 1 1 d . U . . .
O1 O 0.9218(7) 0.1349(6) 0.6595(5) 0.077(2) Uani 1 1 d . . . . .
C1 C 0.6919(10) 0.0283(11) 0.6853(9) 0.079(4) Uani 1 1 d . U . . .
C2 C 0.7083(9) -0.0637(9) 0.7182(8) 0.066(3) Uani 1 1 d . U . . .
C3 C 0.7317(10) -0.0324(10) 0.7944(9) 0.074(4) Uani 1 1 d . U . . .
C4 C 0.7218(10) 0.0817(10) 0.8061(8) 0.077(4) Uani 1 1 d . U . . .
C5 C 0.7013(11) 0.1165(10) 0.7398(9) 0.078(4) Uani 1 1 d . U . . .
C6 C 0.6685(15) 0.0322(15) 0.6074(10) 0.116(6) Uani 1 1 d . U . . .
H6A H 0.721839 0.085206 0.589228 0.174 Uiso 1 1 calc R U . . .
H6B H 0.594785 0.051816 0.600941 0.174 Uiso 1 1 calc R U . . .
H6C H 0.673309 -0.038024 0.580382 0.174 Uiso 1 1 calc R U . . .
C7 C 0.6882(10) -0.1751(9) 0.6844(9) 0.087(5) Uani 1 1 d . U . . .
H7A H 0.698478 -0.177835 0.632147 0.131 Uiso 1 1 calc R U . . .
H7B H 0.613292 -0.204502 0.693266 0.131 Uiso 1 1 calc R U . . .
H7C H 0.739622 -0.217163 0.705226 0.131 Uiso 1 1 calc R U . . .
C8 C 0.7394(14) -0.1067(15) 0.8503(11) 0.115(6) Uani 1 1 d . U . . .
H8A H 0.783572 -0.162776 0.832267 0.172 Uiso 1 1 calc R U . . .
H8B H 0.665949 -0.138930 0.860361 0.172 Uiso 1 1 calc R U . . .
H8C H 0.773584 -0.066952 0.894817 0.172 Uiso 1 1 calc R U . . .
C9 C 0.7166(14) 0.1474(16) 0.8763(11) 0.129(7) Uani 1 1 d . U . . .
H9A H 0.741520 0.109334 0.914955 0.194 Uiso 1 1 calc R U . . .
H9B H 0.641217 0.161772 0.884501 0.194 Uiso 1 1 calc R U . . .
H9C H 0.763767 0.214956 0.876030 0.194 Uiso 1 1 calc R U . . .
C10 C 0.6840(14) 0.2257(11) 0.7262(14) 0.142(8) Uani 1 1 d . U . . .
H10A H 0.732774 0.277781 0.758349 0.212 Uiso 1 1 calc R U . . .
H10B H 0.607981 0.236942 0.735384 0.212 Uiso 1 1 calc R U . . .
H10C H 0.699871 0.234713 0.675697 0.212 Uiso 1 1 calc R U . . .
C11 C 1.0264(19) -0.076(2) 0.6225(14) 0.173(9) Uani 1 1 d D U . . .
H11A H 1.044601 -0.004734 0.606423 0.208 Uiso 1 1 calc R U . A 1
H11B H 1.092195 -0.113750 0.619570 0.208 Uiso 1 1 calc R U . A 1
C12 C 0.933(2) -0.139(3) 0.578(2) 0.180(17) Uani 0.80(5) 1 d D U P B 1
H12A H 0.878780 -0.170252 0.609696 0.269 Uiso 0.80(5) 1 calc R U P B 1
H12B H 0.959971 -0.196428 0.545583 0.269 Uiso 0.80(5) 1 calc R U P B 1
H12C H 0.898340 -0.092253 0.548594 0.269 Uiso 0.80(5) 1 calc R U P B 1
C13 C 0.9703(12) -0.1899(11) 0.7413(13) 0.121(6) Uani 1 1 d . U . . .
H13A H 0.957753 -0.179925 0.793886 0.146 Uiso 1 1 calc R U . . .
H13B H 0.905768 -0.235272 0.717773 0.146 Uiso 1 1 calc R U . . .
C14 C 1.0710(15) -0.2512(14) 0.7288(16) 0.163(10) Uani 1 1 d . U . . .
H14A H 1.080674 -0.268074 0.676767 0.244 Uiso 1 1 calc R U . . .
H14B H 1.059711 -0.317423 0.751148 0.244 Uiso 1 1 calc R U . . .
H14C H 1.136284 -0.206944 0.750706 0.244 Uiso 1 1 calc R U . . .
C15 C 1.1105(14) -0.0003(15) 0.7627(18) 0.100(8) Uani 0.68(4) 1 d D U P C 1
H15A H 1.114989 -0.029278 0.809516 0.120 Uiso 1 1 calc R U . C 1
H15B H 1.174784 -0.017970 0.734550 0.120 Uiso 1 1 calc R U . C 1
C16 C 1.1120(14) 0.1144(14) 0.7755(12) 0.118(6) Uani 1 1 d D U . . .
H16A H 1.122332 0.146270 0.729747 0.142 Uiso 0.68(4) 1 calc R U P C 1
H16B H 1.171749 0.146293 0.810256 0.142 Uiso 0.68(4) 1 calc R U P C 1
C17 C 0.9798(13) 0.2826(14) 0.8137(12) 0.117(6) Uani 1 1 d . U . . .
H17A H 0.939852 0.294236 0.769324 0.140 Uiso 1 1 calc R U . . .
H17B H 0.935262 0.305215 0.855236 0.140 Uiso 1 1 calc R U . . .
C18 C 1.0764(16) 0.3503(17) 0.8190(14) 0.153(9) Uani 1 1 d . U . . .
H18A H 1.067649 0.412076 0.793620 0.229 Uiso 1 1 calc R U . . .
H18B H 1.134688 0.312436 0.796957 0.229 Uiso 1 1 calc R U . . .
H18C H 1.095492 0.374313 0.870038 0.229 Uiso 1 1 calc R U . . .
C19 C 0.9907(14) 0.1113(18) 0.9049(10) 0.123(6) Uani 1 1 d . U . . .
H19A H 0.927514 0.140455 0.928667 0.148 Uiso 1 1 calc R U . . .
H19B H 0.978775 0.033106 0.905336 0.148 Uiso 1 1 calc R U . . .
C20 C 1.088(2) 0.152(3) 0.9515(14) 0.203(13) Uani 1 1 d . U . . .
H20A H 1.151981 0.121738 0.930915 0.305 Uiso 1 1 calc R U . . .
H20B H 1.076792 0.131076 1.000090 0.305 Uiso 1 1 calc R U . . .
H20C H 1.100316 0.229760 0.954472 0.305 Uiso 1 1 calc R U . . .
F1 F 0.6780(7) 0.0373(8) 0.1356(6) 0.133(4) Uani 1 1 d . U . . .
F2 F 0.5599(11) -0.0532(6) 0.1916(7) 0.154(5) Uani 1 1 d . U . . .
F3 F 0.5128(8) 0.0516(7) 0.1229(6) 0.122(4) Uani 1 1 d . U . . .
F4 F 0.7491(13) 0.157(4) 0.4495(15) 0.123(9) Uani 0.57(5) 1 d D U P D 1
F5 F 0.618(3) 0.2376(16) 0.4830(11) 0.099(8) Uani 0.57(5) 1 d D U P D 1
F6 F 0.591(3) 0.0764(16) 0.4449(13) 0.121(9) Uani 0.57(5) 1 d D U P D 1
F7 F 0.1991(7) 0.3604(6) 0.1285(4) 0.087(2) Uani 1 1 d . U . . .
F8 F 0.2149(8) 0.5264(6) 0.1424(5) 0.101(3) Uani 1 1 d . U . . .
F9 F 0.0963(6) 0.4401(10) 0.2004(5) 0.123(4) Uani 1 1 d . U . . .
F10 F 0.2429(13) 0.5578(11) 0.4570(7) 0.100(5) Uani 0.70(2) 1 d D U P E 1
F11 F 0.2199(14) 0.3924(11) 0.4508(7) 0.106(6) Uani 0.70(2) 1 d D U P E 1
F12 F 0.3717(10) 0.4776(17) 0.4885(7) 0.107(6) Uani 0.70(2) 1 d D U P E 1
F13 F 0.486(2) 0.650(3) 0.035(3) 0.124(10) Uani 0.47(4) 1 d D U P F 1
F14 F 0.608(3) 0.7580(19) 0.0882(16) 0.119(10) Uani 0.47(4) 1 d D U P F 1
F15 F 0.633(4) 0.686(3) -0.0147(15) 0.126(11) Uani 0.47(4) 1 d D U P F 1
F16 F 0.841(3) 0.372(2) -0.0281(8) 0.108(9) Uani 0.43(3) 1 d D U P G 1
F17 F 0.9418(17) 0.418(3) 0.060(2) 0.162(12) Uani 0.43(3) 1 d D U P G 1
F18 F 0.836(3) 0.2828(17) 0.0543(16) 0.134(9) Uani 0.43(3) 1 d D U P G 1
F19 F 1.0347(6) 0.5875(8) 0.3419(5) 0.114(3) Uani 1 1 d . U . . .
F20 F 1.0083(6) 0.6358(7) 0.4505(5) 0.110(3) Uani 1 1 d . U . . .
F21 F 0.9705(6) 0.4778(6) 0.4082(6) 0.108(3) Uani 1 1 d . U . . .
F22 F 0.748(2) 0.883(2) 0.4409(18) 0.100(10) Uani 0.52(4) 1 d D U P H 1
F23 F 0.587(2) 0.8102(14) 0.430(2) 0.108(10) Uani 0.52(4) 1 d D U P H 1
F24 F 0.665(3) 0.8630(17) 0.3398(9) 0.117(9) Uani 0.52(4) 1 d D U P H 1
C21 C 0.6137(7) 0.3196(7) 0.2735(6) 0.043(2) Uani 1 1 d . U . . .
C22 C 0.6317(8) 0.2936(7) 0.3427(6) 0.048(3) Uani 1 1 d . U . . .
H22 H 0.644646 0.349254 0.381778 0.057 Uiso 1 1 calc R U . . .
C23 C 0.6314(8) 0.1892(7) 0.3566(7) 0.058(3) Uani 1 1 d D U . . .
C24 C 0.6165(9) 0.1065(8) 0.3031(9) 0.068(4) Uani 1 1 d . U . . .
H24 H 0.617492 0.035256 0.313323 0.082 Uiso 1 1 calc R U . . .
C25 C 0.5999(8) 0.1286(8) 0.2332(8) 0.066(4) Uani 1 1 d . U . . .
C26 C 0.5953(8) 0.2339(7) 0.2178(7) 0.055(3) Uani 1 1 d . U . . .
H26 H 0.579690 0.246998 0.169806 0.066 Uiso 1 1 calc R U . . .
C27 C 0.6483(9) 0.1669(7) 0.4339(8) 0.075(4) Uani 1 1 d D U . . .
C28 C 0.5866(10) 0.0416(9) 0.1703(10) 0.087(5) Uani 1 1 d . U . . .
C29 C 0.4712(7) 0.4528(6) 0.2741(5) 0.037(2) Uani 1 1 d . U . . .
C30 C 0.4353(8) 0.4641(7) 0.3462(5) 0.041(2) Uani 1 1 d . U . . .
H30 H 0.488412 0.471227 0.384544 0.050 Uiso 1 1 calc R U . . .
C31 C 0.3276(7) 0.4651(7) 0.3635(5) 0.039(2) Uani 1 1 d . U . . .
C32 C 0.2489(8) 0.4587(7) 0.3095(6) 0.043(2) Uani 1 1 d . U . . .
H32 H 0.174519 0.462019 0.320984 0.052 Uiso 1 1 calc R U . . .
C33 C 0.2797(7) 0.4474(6) 0.2383(5) 0.038(2) Uani 1 1 d . U . . .
C34 C 0.3863(7) 0.4434(6) 0.2219(5) 0.038(2) Uani 1 1 d . U . . .
H34 H 0.404231 0.433560 0.172288 0.045 Uiso 1 1 calc R U . . .
C35 C 0.2938(7) 0.4717(8) 0.4411(6) 0.058(2) Uani 1 1 d D U . . .
C36 C 0.1964(10) 0.4419(10) 0.1780(7) 0.063(3) Uani 1 1 d . U . . .
C37 C 0.6352(8) 0.4684(8) 0.1774(6) 0.048(2) Uani 1 1 d . U . . .
C38 C 0.5965(9) 0.5491(8) 0.1446(6) 0.052(3) Uani 1 1 d . U . . .
H38 H 0.542553 0.587333 0.167860 0.062 Uiso 1 1 calc R U . . .
C39 C 0.6349(9) 0.5761(9) 0.0779(6) 0.057(3) Uani 1 1 d . U . . .
C40 C 0.7136(11) 0.5229(11) 0.0438(7) 0.073(4) Uani 1 1 d . U . . .
H40 H 0.738559 0.540380 -0.001800 0.088 Uiso 1 1 calc R U . . .
C41 C 0.7564(10) 0.4443(12) 0.0755(7) 0.076(4) Uani 1 1 d . U . . .
C42 C 0.7172(9) 0.4190(10) 0.1424(6) 0.063(3) Uani 1 1 d . U . . .
H42 H 0.748217 0.365652 0.164594 0.076 Uiso 1 1 calc R U . . .
C43 C 0.5883(11) 0.6650(11) 0.0454(6) 0.084(3) Uani 1 1 d D U . . .
C44 C 0.8420(11) 0.3833(12) 0.0412(6) 0.102(4) Uani 1 1 d D U . . .
C45 C 0.6776(7) 0.5310(7) 0.3129(5) 0.038(2) Uani 1 1 d . U . . .
C46 C 0.6489(7) 0.6320(6) 0.3358(5) 0.036(2) Uani 1 1 d . U . . .
H46 H 0.577724 0.646532 0.323202 0.043 Uiso 1 1 calc R U . . .
C47 C 0.7164(8) 0.7110(7) 0.3750(6) 0.044(2) Uani 1 1 d . U . . .
C48 C 0.8207(8) 0.6930(7) 0.3950(6) 0.048(2) Uani 1 1 d . U . . .
H48 H 0.868877 0.747349 0.422515 0.057 Uiso 1 1 calc R U . . .
C49 C 0.8527(7) 0.5938(7) 0.3738(5) 0.042(2) Uani 1 1 d . U . . .
C50 C 0.7830(7) 0.5170(6) 0.3337(5) 0.040(2) Uani 1 1 d . U . . .
H50 H 0.808044 0.450125 0.319131 0.047 Uiso 1 1 calc R U . . .
C51 C 0.6790(7) 0.8161(7) 0.3978(6) 0.064(3) Uani 1 1 d D U . . .
C52 C 0.9650(10) 0.5734(10) 0.3949(8) 0.066(3) Uani 1 1 d . U . . .
B1 B 0.5984(9) 0.4425(8) 0.2588(6) 0.041(2) Uani 1 1 d . U . . .
F10A F 0.314(3) 0.3833(18) 0.4669(14) 0.093(9) Uani 0.30(2) 1 d D U P E 2
F11A F 0.358(2) 0.546(2) 0.4814(16) 0.096(10) Uani 0.30(2) 1 d D U P E 2
F12A F 0.1960(14) 0.484(3) 0.4554(14) 0.090(10) Uani 0.30(2) 1 d D U P E 2
F13A F 0.652(3) 0.750(2) 0.053(2) 0.148(11) Uani 0.53(4) 1 d D U P F 2
F14A F 0.567(3) 0.641(2) -0.0264(9) 0.113(8) Uani 0.53(4) 1 d D U P F 2
F15A F 0.493(2) 0.684(3) 0.0703(16) 0.120(9) Uani 0.53(4) 1 d D U P F 2
F16A F 0.9225(15) 0.378(2) 0.0865(9) 0.113(8) Uani 0.57(3) 1 d D U P G 2
F17A F 0.808(2) 0.2873(18) 0.0135(19) 0.187(11) Uani 0.57(3) 1 d D U P G 2
F18A F 0.8856(18) 0.434(3) -0.0106(12) 0.157(9) Uani 0.57(3) 1 d D U P G 2
F22A F 0.593(3) 0.8385(18) 0.364(2) 0.119(12) Uani 0.48(4) 1 d D U P H 2
F23A F 0.7538(19) 0.8970(16) 0.396(2) 0.106(11) Uani 0.48(4) 1 d D U P H 2
F24A F 0.651(4) 0.822(2) 0.4663(12) 0.121(10) Uani 0.48(4) 1 d D U P H 2
C12A C 0.980(11) -0.076(11) 0.546(3) 0.13(3) Uiso 0.20(5) 1 d D U P B 2
H12D H 0.900304 -0.083692 0.546543 0.197 Uiso 0.20(5) 1 calc R U P B 2
H12E H 1.003486 -0.136485 0.514326 0.197 Uiso 0.20(5) 1 calc R U P B 2
H12F H 1.007296 -0.009549 0.527458 0.197 Uiso 0.20(5) 1 calc R U P B 2
C15A C 1.116(3) 0.023(3) 0.719(3) 0.104(11) Uani 0.32(4) 1 d D U P C 2
H15C H 1.174050 -0.019525 0.732714 0.125 Uiso 0.32(4) 1 calc R U P C 2
H15D H 1.134643 0.049147 0.672605 0.125 Uiso 0.32(4) 1 calc R U P C 2
F4A F 0.575(3) 0.203(4) 0.4751(18) 0.119(12) Uani 0.43(5) 1 d D U P D 2
F5A F 0.652(5) 0.0682(12) 0.4419(16) 0.130(12) Uani 0.43(5) 1 d D U P D 2
F6A F 0.742(2) 0.219(4) 0.4590(18) 0.115(11) Uani 0.43(5) 1 d D U P D 2

loop_
_atom_site_aniso_label
_atom_site_aniso_U_11
_atom_site_aniso_U_22
_atom_site_aniso_U_33
_atom_site_aniso_U_23
_atom_site_aniso_U_13
_atom_site_aniso_U_12
Fe1 0.0577(11) 0.0413(9) 0.0980(15) -0.0019(8) 0.0025(9) 0.0051(7)
P1 0.059(2) 0.0505(19) 0.180(5) 0.002(2) 0.032(2) 0.0073(16)
P2 0.073(2) 0.070(2) 0.099(3) 0.009(2) -0.002(2) -0.0147(18)
O1 0.070(6) 0.050(5) 0.106(7) 0.001(4) 0.016(5) -0.008(4)
C1 0.055(7) 0.071(8) 0.113(11) 0.012(8) -0.007(7) 0.009(6)
C2 0.051(7) 0.038(6) 0.107(10) -0.002(6) 0.008(6) 0.007(5)
C3 0.048(7) 0.061(7) 0.112(11) 0.009(7) 0.004(7) 0.000(6)
C4 0.057(7) 0.062(7) 0.101(10) -0.021(7) 0.002(7) -0.001(6)
C5 0.062(8) 0.053(7) 0.122(12) 0.010(7) -0.007(7) 0.019(6)
C6 0.108(13) 0.125(14) 0.117(14) 0.038(11) -0.019(11) 0.002(11)
C7 0.047(7) 0.047(7) 0.161(15) -0.008(8) 0.001(8) -0.003(5)
C8 0.090(12) 0.129(14) 0.140(15) 0.069(12) 0.013(10) 0.018(10)
C9 0.079(11) 0.132(15) 0.161(18) -0.052(13) 0.018(11) 0.018(10)
C10 0.091(12) 0.045(8) 0.29(3) 0.017(12) -0.035(14) 0.019(8)
C11 0.149(17) 0.173(19) 0.18(2) -0.050(16) 0.037(15) 0.008(15)
C12 0.14(2) 0.18(3) 0.19(3) -0.09(2) 0.045(19) 0.01(2)
C13 0.066(9) 0.061(8) 0.25(2) 0.035(11) 0.039(11) 0.022(7)
C14 0.085(12) 0.075(11) 0.34(3) 0.035(15) 0.042(16) 0.041(10)
C15 0.038(10) 0.078(12) 0.20(2) 0.067(13) 0.039(12) 0.015(9)
C16 0.093(11) 0.091(11) 0.162(15) -0.004(11) -0.002(10) 0.000(9)
C17 0.072(10) 0.102(12) 0.172(17) 0.021(11) -0.005(10) -0.011(9)
C18 0.104(15) 0.120(15) 0.23(2) 0.043(16) -0.022(15) -0.033(12)
C19 0.080(11) 0.169(17) 0.119(14) 0.014(12) -0.018(10) 0.013(11)
C20 0.15(2) 0.29(3) 0.15(2) 0.02(2) -0.057(17) -0.05(2)
F1 0.075(6) 0.136(8) 0.166(9) -0.089(7) -0.007(6) 0.028(5)
F2 0.212(12) 0.040(5) 0.197(11) -0.036(6) -0.020(9) 0.012(6)
F3 0.094(6) 0.090(6) 0.166(9) -0.063(6) -0.053(6) 0.036(5)
F4 0.085(13) 0.17(3) 0.127(16) 0.063(18) 0.014(11) 0.047(13)
F5 0.17(2) 0.051(9) 0.086(12) 0.028(8) 0.035(13) 0.038(12)
F6 0.13(2) 0.069(12) 0.182(18) 0.082(12) 0.011(14) 0.007(10)
F7 0.101(6) 0.078(5) 0.079(5) -0.016(4) -0.031(4) 0.025(4)
F8 0.141(8) 0.072(5) 0.097(6) 0.030(4) -0.042(5) 0.025(5)
F9 0.053(5) 0.245(12) 0.079(6) 0.017(6) -0.010(4) 0.053(6)
F10 0.105(11) 0.114(9) 0.085(8) -0.014(8) 0.023(8) 0.052(8)
F11 0.124(12) 0.118(9) 0.064(8) 0.000(8) 0.039(8) -0.032(9)
F12 0.061(7) 0.216(19) 0.051(7) 0.016(11) 0.003(5) 0.046(9)
F13 0.113(9) 0.116(19) 0.15(3) 0.053(19) -0.016(12) 0.007(12)
F14 0.20(2) 0.064(10) 0.096(15) -0.002(10) -0.003(15) 0.028(12)
F15 0.19(2) 0.12(2) 0.098(14) 0.052(13) 0.058(16) 0.062(18)
F16 0.18(2) 0.083(16) 0.062(8) -0.020(9) 0.017(10) 0.065(15)
F17 0.091(11) 0.27(3) 0.12(2) -0.03(2) 0.017(14) 0.057(14)
F18 0.16(2) 0.180(14) 0.09(2) 0.033(14) 0.056(17) 0.109(13)
F19 0.048(4) 0.173(9) 0.141(8) 0.055(7) 0.029(5) 0.060(5)
F20 0.064(5) 0.116(7) 0.143(8) -0.032(6) -0.043(5) 0.032(5)
F21 0.080(5) 0.072(5) 0.181(9) 0.030(5) -0.041(5) 0.037(4)
F22 0.092(16) 0.048(12) 0.15(2) -0.042(13) -0.045(15) 0.021(10)
F23 0.064(13) 0.049(9) 0.21(3) -0.001(14) 0.054(16) 0.029(10)
F24 0.15(2) 0.049(11) 0.165(18) 0.032(11) 0.018(18) 0.060(15)
C21 0.030(5) 0.025(4) 0.072(7) -0.006(4) 0.012(4) 0.007(4)
C22 0.042(5) 0.023(4) 0.080(8) 0.003(5) 0.018(5) 0.012(4)
C23 0.036(5) 0.030(5) 0.112(9) 0.004(5) 0.024(5) 0.023(4)
C24 0.054(7) 0.026(5) 0.130(11) 0.013(6) 0.010(7) 0.018(5)
C25 0.024(5) 0.044(6) 0.124(10) -0.030(6) -0.002(6) 0.019(4)
C26 0.034(5) 0.031(5) 0.098(8) -0.011(5) 0.001(5) 0.013(4)
C27 0.084(9) 0.046(7) 0.103(10) 0.033(7) 0.006(8) 0.022(7)
C28 0.036(6) 0.042(7) 0.177(14) -0.024(8) -0.008(8) 0.015(5)
C29 0.044(5) 0.017(4) 0.049(6) -0.004(4) 0.005(4) 0.004(4)
C30 0.045(6) 0.026(4) 0.054(6) 0.006(4) -0.001(4) 0.007(4)
C31 0.040(5) 0.028(4) 0.052(6) 0.008(4) 0.006(4) 0.013(4)
C32 0.037(5) 0.028(5) 0.066(7) 0.000(4) 0.006(5) 0.015(4)
C33 0.039(5) 0.024(4) 0.055(6) 0.008(4) 0.003(4) 0.016(4)
C34 0.045(5) 0.021(4) 0.050(6) 0.001(4) 0.008(4) 0.018(4)
C35 0.050(5) 0.077(6) 0.047(6) 0.004(5) 0.010(4) 0.014(4)
C36 0.052(7) 0.068(8) 0.072(8) 0.007(6) -0.012(6) 0.020(6)
C37 0.047(6) 0.041(5) 0.050(6) -0.006(4) 0.006(5) -0.004(4)
C38 0.048(6) 0.044(6) 0.058(7) -0.004(5) 0.014(5) -0.006(5)
C39 0.061(7) 0.055(6) 0.049(6) -0.001(5) 0.006(5) -0.011(5)
C40 0.077(9) 0.090(9) 0.047(7) 0.000(6) 0.011(6) -0.010(7)
C41 0.059(7) 0.112(10) 0.056(7) -0.008(7) 0.008(6) 0.023(7)
C42 0.053(7) 0.086(8) 0.050(7) 0.001(6) 0.008(5) 0.012(6)
C43 0.110(8) 0.072(7) 0.066(6) 0.009(6) 0.007(6) -0.003(6)
C44 0.087(8) 0.162(10) 0.066(7) -0.002(7) 0.018(6) 0.065(9)
C45 0.037(5) 0.030(4) 0.050(6) 0.014(4) 0.011(4) 0.012(4)
C46 0.025(4) 0.021(4) 0.066(6) 0.017(4) 0.003(4) 0.010(3)
C47 0.037(5) 0.027(4) 0.069(7) 0.007(4) 0.010(5) 0.003(4)
C48 0.045(6) 0.034(5) 0.063(7) -0.002(4) 0.005(5) 0.006(4)
C49 0.036(5) 0.032(5) 0.061(6) 0.009(4) 0.005(4) 0.009(4)
C50 0.040(5) 0.021(4) 0.063(6) 0.011(4) 0.020(4) 0.016(4)
C51 0.059(7) 0.022(5) 0.110(10) 0.003(6) -0.002(7) 0.009(5)
C52 0.050(7) 0.054(7) 0.094(9) 0.007(6) -0.001(7) 0.014(5)
B1 0.050(6) 0.021(5) 0.050(6) -0.004(4) 0.006(5) 0.005(4)
F10A 0.13(2) 0.116(13) 0.051(15) 0.033(12) 0.015(16) 0.043(14)
F11A 0.099(17) 0.132(17) 0.043(15) -0.033(16) 0.013(11) -0.003(15)
F12A 0.056(9) 0.18(3) 0.042(13) 0.023(19) 0.015(9) 0.037(12)
F13A 0.184(18) 0.090(13) 0.16(3) 0.029(15) -0.039(17) -0.040(14)
F14A 0.16(2) 0.109(16) 0.066(7) 0.009(9) -0.004(9) 0.014(14)
F15A 0.156(13) 0.14(2) 0.094(16) 0.068(15) 0.043(12) 0.074(13)
F16A 0.083(10) 0.21(2) 0.056(9) 0.015(10) 0.023(7) 0.074(11)
F17A 0.160(18) 0.218(16) 0.16(3) -0.110(15) 0.018(17) 0.058(15)
F18A 0.115(15) 0.32(2) 0.070(12) 0.059(15) 0.047(10) 0.120(15)
F22A 0.092(19) 0.044(12) 0.21(3) -0.034(14) -0.070(18) 0.050(12)
F23A 0.058(12) 0.024(8) 0.22(3) -0.021(16) 0.017(17) -0.012(8)
F24A 0.13(2) 0.087(16) 0.15(2) -0.018(14) 0.040(18) 0.063(17)
C15A 0.065(19) 0.07(2) 0.19(2) 0.05(2) 0.03(2) 0.016(17)
F4A 0.12(2) 0.11(2) 0.14(2) 0.034(18) 0.064(17) 0.049(19)
F5A 0.23(3) 0.041(11) 0.134(19) 0.004(13) -0.05(2) 0.072(17)
F6A 0.14(2) 0.11(2) 0.093(17) 0.037(17) -0.014(16) 0.011(17)

loop_
_atom_type_symbol
_atom_type_description
_atom_type_scat_dispersion_real
_atom_type_scat_dispersion_imag
_atom_type_scat_source
C C 0.0033 0.0016 'International Tables Vol C Tables 4.2.6.8 and 6.1.1.4'
H H 0.0000 0.0000 'International Tables Vol C Tables 4.2.6.8 and 6.1.1.4'
B B 0.0013 0.0007 'International Tables Vol C Tables 4.2.6.8 and 6.1.1.4'
F F 0.0171 0.0103 'International Tables Vol C Tables 4.2.6.8 and 6.1.1.4'
Fe Fe 0.3463 0.8444 'International Tables Vol C Tables 4.2.6.8 and 6.1.1.4'
O O 0.0106 0.0060 'International Tables Vol C Tables 4.2.6.8 and 6.1.1.4'
P P 0.1023 0.0942 'International Tables Vol C Tables 4.2.6.8 and 6.1.1.4'

loop_
_geom_angle_atom_site_label_1
_geom_angle_atom_site_label_2
_geom_angle_atom_site_label_3
_geom_angle
_geom_angle_site_symmetry_1
_geom_angle_site_symmetry_3
_geom_angle_publ_flag
P2 Fe1 P1 83.34(17) . . ?
O1 Fe1 P1 87.6(3) . . ?
O1 Fe1 P2 85.8(3) . . ?
O1 Fe1 C1 94.2(5) . . ?
O1 Fe1 C2 125.2(5) . . ?
O1 Fe1 C3 160.0(5) . . ?
O1 Fe1 C4 128.9(5) . . ?
O1 Fe1 C5 96.5(5) . . ?
C1 Fe1 P1 124.1(4) . . ?
C1 Fe1 P2 152.6(4) . . ?
C2 Fe1 P1 98.7(3) . . ?
C2 Fe1 P2 148.9(4) . . ?
C2 Fe1 C1 38.6(5) . . ?
C2 Fe1 C4 65.1(5) . . ?
C2 Fe1 C5 64.6(5) . . ?
C3 Fe1 P1 106.2(4) . . ?
C3 Fe1 P2 109.8(4) . . ?
C3 Fe1 C1 66.1(6) . . ?
C3 Fe1 C2 39.7(5) . . ?
C3 Fe1 C4 40.2(5) . . ?
C3 Fe1 C5 66.0(5) . . ?
C4 Fe1 P1 143.3(5) . . ?
C4 Fe1 P2 94.8(4) . . ?
C4 Fe1 C1 64.1(6) . . ?
C5 Fe1 P1 162.0(4) . . ?
C5 Fe1 P2 114.3(4) . . ?
C5 Fe1 C1 38.4(5) . . ?
C5 Fe1 C4 37.7(5) . . ?
C11 P1 Fe1 117.1(10) . . ?
C11 P1 C13 108.9(12) . . ?
C11 P1 C15 99.3(12) . . ?
C11 P1 C15A 76.2(16) . . ?
C13 P1 Fe1 123.0(5) . . ?
C13 P1 C15 97.6(10) . . ?
C13 P1 C15A 117(2) . . ?
C15 P1 Fe1 105.9(7) . . ?
C15A P1 Fe1 105.0(13) . . ?
C16 P2 Fe1 109.0(7) . . ?
C16 P2 C17 104.8(8) . . ?
C16 P2 C19 106.7(9) . . ?
C17 P2 Fe1 109.3(6) . . ?
C19 P2 Fe1 120.4(6) . . ?
C19 P2 C17 105.5(10) . . ?
C2 C1 Fe1 70.1(7) . . ?
C2 C1 C6 126.3(14) . . ?
C5 C1 Fe1 70.8(8) . . ?
C5 C1 C2 108.1(13) . . ?
C5 C1 C6 125.5(14) . . ?
C6 C1 Fe1 124.9(11) . . ?
C1 C2 Fe1 71.3(7) . . ?
C1 C2 C3 108.7(11) . . ?
C1 C2 C7 126.5(14) . . ?
C3 C2 Fe1 69.1(7) . . ?
C3 C2 C7 124.1(13) . . ?
C7 C2 Fe1 132.8(8) . . ?
C2 C3 Fe1 71.2(7) . . ?
C2 C3 C4 105.2(12) . . ?
C2 C3 C8 125.7(13) . . ?
C4 C3 Fe1 71.5(8) . . ?
C4 C3 C8 127.8(15) . . ?
C8 C3 Fe1 131.5(10) . . ?
C3 C4 Fe1 68.3(7) . . ?
C3 C4 C9 126.7(16) . . ?
C5 C4 Fe1 71.1(8) . . ?
C5 C4 C3 108.8(12) . . ?
C5 C4 C9 123.9(15) . . ?
C9 C4 Fe1 133.6(10) . . ?
C1 C5 Fe1 70.8(7) . . ?
C1 C5 C10 123.5(16) . . ?
C4 C5 Fe1 71.2(7) . . ?
C4 C5 C1 109.0(12) . . ?
C4 C5 C10 127.3(15) . . ?
C10 C5 Fe1 127.1(11) . . ?
C1 C6 H6A 109.5 . . ?
C1 C6 H6B 109.5 . . ?
C1 C6 H6C 109.5 . . ?
H6A C6 H6B 109.5 . . ?
H6A C6 H6C 109.5 . . ?
H6B C6 H6C 109.5 . . ?
C2 C7 H7A 109.5 . . ?
C2 C7 H7B 109.5 . . ?
C2 C7 H7C 109.5 . . ?
H7A C7 H7B 109.5 . . ?
H7A C7 H7C 109.5 . . ?
H7B C7 H7C 109.5 . . ?
C3 C8 H8A 109.5 . . ?
C3 C8 H8B 109.5 . . ?
C3 C8 H8C 109.5 . . ?
H8A C8 H8B 109.5 . . ?
H8A C8 H8C 109.5 . . ?
H8B C8 H8C 109.5 . . ?
C4 C9 H9A 109.5 . . ?
C4 C9 H9B 109.5 . . ?
C4 C9 H9C 109.5 . . ?
H9A C9 H9B 109.5 . . ?
H9A C9 H9C 109.5 . . ?
H9B C9 H9C 109.5 . . ?
C5 C10 H10A 109.5 . . ?
C5 C10 H10B 109.5 . . ?
C5 C10 H10C 109.5 . . ?
H10A C10 H10B 109.5 . . ?
H10A C10 H10C 109.5 . . ?
H10B C10 H10C 109.5 . . ?
P1 C11 H11A 111.1 . . ?
P1 C11 H11B 111.1 . . ?
H11A C11 H11B 109.0 . . ?
C12 C11 P1 104(2) . . ?
C12 C11 H11A 111.1 . . ?
C12 C11 H11B 111.1 . . ?
C12A C11 P1 137(5) . . ?
C11 C12 H12A 109.5 . . ?
C11 C12 H12B 109.5 . . ?
C11 C12 H12C 109.5 . . ?
H12A C12 H12B 109.5 . . ?
H12A C12 H12C 109.5 . . ?
H12B C12 H12C 109.5 . . ?
P1 C13 H13A 108.1 . . ?
P1 C13 H13B 108.1 . . ?
H13A C13 H13B 107.3 . . ?
C14 C13 P1 116.7(12) . . ?
C14 C13 H13A 108.1 . . ?
C14 C13 H13B 108.1 . . ?
C13 C14 H14A 109.5 . . ?
C13 C14 H14B 109.5 . . ?
C13 C14 H14C 109.5 . . ?
H14A C14 H14B 109.5 . . ?
H14A C14 H14C 109.5 . . ?
H14B C14 H14C 109.5 . . ?
P1 C15 H15A 109.6 . . ?
P1 C15 H15B 109.6 . . ?
H15A C15 H15B 108.1 . . ?
C16 C15 P1 110.5(12) . . ?
C16 C15 H15A 109.6 . . ?
C16 C15 H15B 109.6 . . ?
P2 C16 H16A 110.6 . . ?
P2 C16 H16B 110.6 . . ?
C15 C16 P2 105.6(14) . . ?
C15 C16 H16A 110.6 . . ?
C15 C16 H16B 110.6 . . ?
H16A C16 H16B 108.8 . . ?
C15A C16 P2 118.0(15) . . ?
P2 C17 H17A 107.5 . . ?
P2 C17 H17B 107.5 . . ?
H17A C17 H17B 107.0 . . ?
C18 C17 P2 119.1(15) . . ?
C18 C17 H17A 107.5 . . ?
C18 C17 H17B 107.5 . . ?
C17 C18 H18A 109.5 . . ?
C17 C18 H18B 109.5 . . ?
C17 C18 H18C 109.5 . . ?
H18A C18 H18B 109.5 . . ?
H18A C18 H18C 109.5 . . ?
H18B C18 H18C 109.5 . . ?
P2 C19 H19A 107.1 . . ?
P2 C19 H19B 107.1 . . ?
H19A C19 H19B 106.8 . . ?
C20 C19 P2 120.8(17) . . ?
C20 C19 H19A 107.1 . . ?
C20 C19 H19B 107.1 . . ?
C19 C20 H20A 109.5 . . ?
C19 C20 H20B 109.5 . . ?
C19 C20 H20C 109.5 . . ?
H20A C20 H20B 109.5 . . ?
H20A C20 H20C 109.5 . . ?
H20B C20 H20C 109.5 . . ?
C22 C21 C26 116.5(9) . . ?
C22 C21 B1 121.7(8) . . ?
C26 C21 B1 121.3(10) . . ?
C21 C22 H22 119.0 . . ?
C23 C22 C21 122.0(10) . . ?
C23 C22 H22 119.0 . . ?
C22 C23 C27 119.0(10) . . ?
C24 C23 C22 121.9(12) . . ?
C24 C23 C27 119.1(10) . . ?
C23 C24 H24 120.9 . . ?
C23 C24 C25 118.1(10) . . ?
C25 C24 H24 120.9 . . ?
C24 C25 C26 121.2(10) . . ?
C24 C25 C28 121.5(12) . . ?
C26 C25 C28 117.3(14) . . ?
C21 C26 C25 120.1(12) . . ?
C21 C26 H26 119.9 . . ?
C25 C26 H26 119.9 . . ?
F4 C27 F5 106.7(13) . . ?
F4 C27 F6 106.0(12) . . ?
F4 C27 C23 112.7(14) . . ?
F5 C27 F6 105.2(12) . . ?
F5 C27 C23 115.0(13) . . ?
F6 C27 C23 110.6(14) . . ?
F4A C27 C23 111.3(19) . . ?
F4A C27 F6A 106.4(14) . . ?
F5A C27 C23 115.2(16) . . ?
F5A C27 F4A 108.7(14) . . ?
F5A C27 F6A 106.5(13) . . ?
F6A C27 C23 108.3(15) . . ?
F1 C28 F2 106.9(11) . . ?
F1 C28 C25 110.9(10) . . ?
F2 C28 C25 111.8(15) . . ?
F3 C28 F1 106.3(15) . . ?
F3 C28 F2 105.7(11) . . ?
F3 C28 C25 114.7(10) . . ?
C30 C29 B1 119.8(9) . . ?
C34 C29 C30 113.6(8) . . ?
C34 C29 B1 126.4(8) . . ?
C29 C30 H30 118.3 . . ?
C31 C30 C29 123.3(9) . . ?
C31 C30 H30 118.3 . . ?
C30 C31 C32 119.9(9) . . ?
C30 C31 C35 120.9(9) . . ?
C32 C31 C35 119.2(8) . . ?
C31 C32 H32 120.5 . . ?
C31 C32 C33 119.0(9) . . ?
C33 C32 H32 120.5 . . ?
C32 C33 C36 120.4(9) . . ?
C34 C33 C32 120.5(9) . . ?
C34 C33 C36 119.0(9) . . ?
C29 C34 H34 118.2 . . ?
C33 C34 C29 123.6(9) . . ?
C33 C34 H34 118.2 . . ?
F10 C35 C31 109.4(10) . . ?
F11 C35 F10 103.9(10) . . ?
F11 C35 C31 111.1(9) . . ?
F12 C35 F10 106.7(10) . . ?
F12 C35 F11 109.3(10) . . ?
F12 C35 C31 115.7(10) . . ?
F10A C35 C31 108.2(13) . . ?
F11A C35 C31 110.4(17) . . ?
F11A C35 F10A 102.8(14) . . ?
F12A C35 C31 119.0(14) . . ?
F12A C35 F10A 106.6(14) . . ?
F12A C35 F11A 108.6(14) . . ?
F7 C36 F8 104.5(11) . . ?
F7 C36 F9 107.8(11) . . ?
F7 C36 C33 113.7(9) . . ?
F8 C36 C33 110.5(10) . . ?
F9 C36 F8 106.6(10) . . ?
F9 C36 C33 113.2(10) . . ?
C38 C37 C42 116.3(10) . . ?
C38 C37 B1 122.2(9) . . ?
C42 C37 B1 121.0(10) . . ?
C37 C38 H38 119.1 . . ?
C37 C38 C39 121.7(10) . . ?
C39 C38 H38 119.1 . . ?
C38 C39 C43 118.6(10) . . ?
C40 C39 C38 120.1(12) . . ?
C40 C39 C43 121.3(11) . . ?
C39 C40 H40 120.0 . . ?
C39 C40 C41 120.0(12) . . ?
C41 C40 H40 120.0 . . ?
C40 C41 C42 119.0(12) . . ?
C40 C41 C44 122.6(12) . . ?
C42 C41 C44 118.4(13) . . ?
C37 C42 C41 122.8(12) . . ?
C37 C42 H42 118.6 . . ?
C41 C42 H42 118.6 . . ?
F13 C43 F14 105.2(17) . . ?
F13 C43 F15 108.1(17) . . ?
F13 C43 C39 114(2) . . ?
F14 C43 C39 111.9(17) . . ?
F15 C43 F14 103.1(15) . . ?
F15 C43 C39 113.3(16) . . ?
F13A C43 C39 112.7(19) . . ?
F13A C43 F14A 106.1(15) . . ?
F13A C43 F15A 108.6(17) . . ?
F14A C43 C39 112.4(15) . . ?
F15A C43 C39 113.7(16) . . ?
F15A C43 F14A 102.6(15) . . ?
F16 C44 F17 104.9(16) . . ?
F16 C44 F18 101.0(14) . . ?
F16 C44 C41 115.7(18) . . ?
F17 C44 F18 101.7(17) . . ?
F17 C44 C41 116(2) . . ?
F18 C44 C41 115.0(18) . . ?
F16A C44 C41 112.0(13) . . ?
F16A C44 F18A 105.5(12) . . ?
F17A C44 C41 114.8(17) . . ?
F17A C44 F16A 107.5(15) . . ?
F17A C44 F18A 107.6(13) . . ?
F18A C44 C41 108.9(15) . . ?
C46 C45 B1 122.3(8) . . ?
C50 C45 C46 114.0(8) . . ?
C50 C45 B1 123.3(8) . . ?
C45 C46 H46 118.0 . . ?
C47 C46 C45 124.1(8) . . ?
C47 C46 H46 118.0 . . ?
C46 C47 C48 119.9(8) . . ?
C46 C47 C51 120.6(8) . . ?
C48 C47 C51 119.5(8) . . ?
C47 C48 H48 121.0 . . ?
C49 C48 C47 118.1(9) . . ?
C49 C48 H48 121.0 . . ?
C48 C49 C52 118.6(9) . . ?
C50 C49 C48 120.3(9) . . ?
C50 C49 C52 121.1(8) . . ?
C45 C50 H50 118.2 . . ?
C49 C50 C45 123.7(8) . . ?
C49 C50 H50 118.2 . . ?
F22 C51 C47 115.0(14) . . ?
F23 C51 F22 106.2(12) . . ?
F23 C51 F24 107.2(12) . . ?
F23 C51 C47 113.8(11) . . ?
F24 C51 F22 105.9(12) . . ?
F24 C51 C47 108.3(12) . . ?
F22A C51 C47 116.7(11) . . ?
F22A C51 F23A 106.4(12) . . ?
F22A C51 F24A 104.2(12) . . ?
F23A C51 C47 114.3(15) . . ?
F23A C51 F24A 104.3(13) . . ?
F24A C51 C47 109.8(12) . . ?
F19 C52 C49 111.5(10) . . ?
F20 C52 F19 105.0(11) . . ?
F20 C52 C49 114.3(10) . . ?
F21 C52 F19 104.8(11) . . ?
F21 C52 F20 106.9(12) . . ?
F21 C52 C49 113.6(10) . . ?
C29 B1 C21 104.4(7) . . ?
C29 B1 C37 113.7(9) . . ?
C29 B1 C45 110.8(7) . . ?
C37 B1 C21 112.9(8) . . ?
C45 B1 C21 111.8(8) . . ?
C45 B1 C37 103.4(7) . . ?
C11 C12A H12D 109.5 . . ?
C11 C12A H12E 109.5 . . ?
C11 C12A H12F 109.5 . . ?
H12D C12A H12E 109.5 . . ?
H12D C12A H12F 109.5 . . ?
H12E C12A H12F 109.5 . . ?
P1 C15A H15C 109.6 . . ?
P1 C15A H15D 109.6 . . ?
C16 C15A P1 110.3(16) . . ?
C16 C15A H15C 109.6 . . ?
C16 C15A H15D 109.6 . . ?
H15C C15A H15D 108.1 . . ?

loop_
_geom_bond_atom_site_label_1
_geom_bond_atom_site_label_2
_geom_bond_distance
_geom_bond_site_symmetry_2
_geom_bond_publ_flag
Fe1 P1 2.249(4) . ?
Fe1 P2 2.242(4) . ?
Fe1 O1 2.033(9) . ?
Fe1 C1 2.152(13) . ?
Fe1 C2 2.137(11) . ?
Fe1 C3 2.108(13) . ?
Fe1 C4 2.151(13) . ?
Fe1 C5 2.151(12) . ?
P1 C11 1.74(2) . ?
P1 C13 1.749(15) . ?
P1 C15 1.95(2) . ?
P1 C15A 1.93(2) . ?
P2 C16 1.751(19) . ?
P2 C17 1.872(18) . ?
P2 C19 1.814(19) . ?
C1 C2 1.418(18) . ?
C1 C5 1.413(19) . ?
C1 C6 1.48(2) . ?
C2 C3 1.442(19) . ?
C2 C7 1.474(16) . ?
C3 C4 1.463(18) . ?
C3 C8 1.50(2) . ?
C4 C5 1.39(2) . ?
C4 C9 1.47(2) . ?
C5 C10 1.482(18) . ?
C6 H6A 0.9800 . ?
C6 H6B 0.9800 . ?
C6 H6C 0.9800 . ?
C7 H7A 0.9800 . ?
C7 H7B 0.9800 . ?
C7 H7C 0.9800 . ?
C8 H8A 0.9800 . ?
C8 H8B 0.9800 . ?
C8 H8C 0.9800 . ?
C9 H9A 0.9800 . ?
C9 H9B 0.9800 . ?
C9 H9C 0.9800 . ?
C10 H10A 0.9800 . ?
C10 H10B 0.9800 . ?
C10 H10C 0.9800 . ?
C11 H11A 0.9900 . ?
C11 H11B 0.9900 . ?
C11 C12 1.508(15) . ?
C11 C12A 1.528(16) . ?
C12 H12A 0.9800 . ?
C12 H12B 0.9800 . ?
C12 H12C 0.9800 . ?
C13 H13A 0.9900 . ?
C13 H13B 0.9900 . ?
C13 C14 1.55(2) . ?
C14 H14A 0.9800 . ?
C14 H14B 0.9800 . ?
C14 H14C 0.9800 . ?
C15 H15A 0.9900 . ?
C15 H15B 0.9900 . ?
C15 C16 1.45(2) . ?
C16 H16A 0.9900 . ?
C16 H16B 0.9900 . ?
C16 C15A 1.47(3) . ?
C17 H17A 0.9900 . ?
C17 H17B 0.9900 . ?
C17 C18 1.38(2) . ?
C18 H18A 0.9800 . ?
C18 H18B 0.9800 . ?
C18 H18C 0.9800 . ?
C19 H19A 0.9900 . ?
C19 H19B 0.9900 . ?
C19 C20 1.48(3) . ?
C20 H20A 0.9800 . ?
C20 H20B 0.9800 . ?
C20 H20C 0.9800 . ?
F1 C28 1.312(16) . ?
F2 C28 1.322(17) . ?
F3 C28 1.285(16) . ?
F4 C27 1.296(14) . ?
F5 C27 1.296(14) . ?
F6 C27 1.315(13) . ?
F7 C36 1.307(13) . ?
F8 C36 1.329(14) . ?
F9 C36 1.308(14) . ?
F10 C35 1.331(11) . ?
F11 C35 1.310(11) . ?
F12 C35 1.284(11) . ?
F13 C43 1.26(2) . ?
F14 C43 1.340(18) . ?
F15 C43 1.299(18) . ?
F16 C44 1.280(15) . ?
F17 C44 1.288(15) . ?
F18 C44 1.324(16) . ?
F19 C52 1.335(15) . ?
F20 C52 1.294(14) . ?
F21 C52 1.280(13) . ?
F22 C51 1.322(13) . ?
F23 C51 1.291(13) . ?
F24 C51 1.314(13) . ?
C21 C22 1.389(15) . ?
C21 C26 1.408(14) . ?
C21 B1 1.652(13) . ?
C22 H22 0.9500 . ?
C22 C23 1.384(13) . ?
C23 C24 1.354(17) . ?
C23 C27 1.516(18) . ?
C24 H24 0.9500 . ?
C24 C25 1.382(18) . ?
C25 C26 1.411(16) . ?
C25 C28 1.505(18) . ?
C26 H26 0.9500 . ?
C27 F4A 1.289(15) . ?
C27 F5A 1.288(14) . ?
C27 F6A 1.317(15) . ?
C29 C30 1.417(13) . ?
C29 C34 1.403(13) . ?
C29 B1 1.616(14) . ?
C30 H30 0.9500 . ?
C30 C31 1.373(13) . ?
C31 C32 1.376(13) . ?
C31 C35 1.505(14) . ?
C32 H32 0.9500 . ?
C32 C33 1.380(13) . ?
C33 C34 1.361(13) . ?
C33 C36 1.501(15) . ?
C34 H34 0.9500 . ?
C35 F10A 1.325(14) . ?
C35 F11A 1.311(15) . ?
C35 F12A 1.263(14) . ?
C37 C38 1.384(15) . ?
C37 C42 1.384(15) . ?
C37 B1 1.649(15) . ?
C38 H38 0.9500 . ?
C38 C39 1.402(15) . ?
C39 C40 1.369(17) . ?
C39 C43 1.511(19) . ?
C40 H40 0.9500 . ?
C40 C41 1.372(19) . ?
C41 C42 1.402(17) . ?
C41 C44 1.492(18) . ?
C42 H42 0.9500 . ?
C43 F13A 1.254(19) . ?
C43 F14A 1.351(17) . ?
C43 F15A 1.306(19) . ?
C44 F16A 1.305(14) . ?
C44 F17A 1.288(14) . ?
C44 F18A 1.311(14) . ?
C45 C46 1.393(12) . ?
C45 C50 1.389(13) . ?
C45 B1 1.637(14) . ?
C46 H46 0.9500 . ?
C46 C47 1.360(13) . ?
C47 C48 1.386(14) . ?
C47 C51 1.483(13) . ?
C48 H48 0.9500 . ?
C48 C49 1.382(13) . ?
C49 C50 1.364(13) . ?
C49 C52 1.495(15) . ?
C50 H50 0.9500 . ?
C51 F22A 1.303(13) . ?
C51 F23A 1.303(13) . ?
C51 F24A 1.322(14) . ?
C12A H12D 0.9800 . ?
C12A H12E 0.9800 . ?
C12A H12F 0.9800 . ?
C15A H15C 0.9900 . ?
C15A H15D 0.9900 . ?

loop_
_geom_torsion_atom_site_label_1
_geom_torsion_atom_site_label_2
_geom_torsion_atom_site_label_3
_geom_torsion_atom_site_label_4
_geom_torsion
_geom_torsion_site_symmetry_1
_geom_torsion_site_symmetry_2
_geom_torsion_site_symmetry_3
_geom_torsion_site_symmetry_4
_geom_torsion_publ_flag
Fe1 P1 C11 C12 -74(2) . . . . ?
Fe1 P1 C11 C12A -38(8) . . . . ?
Fe1 P1 C13 C14 -171.1(14) . . . . ?
Fe1 P2 C16 C15 -54.5(18) . . . . ?
Fe1 P2 C16 C15A -18(4) . . . . ?
Fe1 P2 C17 C18 -143.0(18) . . . . ?
Fe1 P2 C19 C20 167.8(19) . . . . ?
Fe1 C1 C2 C3 59.2(8) . . . . ?
Fe1 C1 C2 C7 -129.8(13) . . . . ?
Fe1 C1 C5 C4 -61.2(10) . . . . ?
Fe1 C1 C5 C10 122.4(15) . . . . ?
Fe1 C2 C3 C4 63.9(8) . . . . ?
Fe1 C2 C3 C8 -128.2(14) . . . . ?
Fe1 C3 C4 C5 59.8(10) . . . . ?
Fe1 C3 C4 C9 -129.0(14) . . . . ?
Fe1 C4 C5 C1 61.0(10) . . . . ?
Fe1 C4 C5 C10 -122.8(15) . . . . ?
P1 C15 C16 P2 49(2) . . . . ?
P2 C16 C15A P1 -9(5) . . . . ?
C1 C2 C3 Fe1 -60.5(9) . . . . ?
C1 C2 C3 C4 3.4(14) . . . . ?
C1 C2 C3 C8 171.3(13) . . . . ?
C2 C1 C5 Fe1 60.5(9) . . . . ?
C2 C1 C5 C4 -0.8(15) . . . . ?
C2 C1 C5 C10 -177.1(13) . . . . ?
C2 C3 C4 Fe1 -63.7(8) . . . . ?
C2 C3 C4 C5 -3.9(14) . . . . ?
C2 C3 C4 C9 167.2(13) . . . . ?
C3 C4 C5 Fe1 -58.1(9) . . . . ?
C3 C4 C5 C1 2.9(15) . . . . ?
C3 C4 C5 C10 179.1(14) . . . . ?
C5 C1 C2 Fe1 -60.9(9) . . . . ?
C5 C1 C2 C3 -1.7(15) . . . . ?
C5 C1 C2 C7 169.3(12) . . . . ?
C6 C1 C2 Fe1 119.3(15) . . . . ?
C6 C1 C2 C3 178.5(14) . . . . ?
C6 C1 C2 C7 -11(2) . . . . ?
C6 C1 C5 Fe1 -119.7(15) . . . . ?
C6 C1 C5 C4 179.0(14) . . . . ?
C6 C1 C5 C10 3(2) . . . . ?
C7 C2 C3 Fe1 128.2(11) . . . . ?
C7 C2 C3 C4 -167.9(11) . . . . ?
C7 C2 C3 C8 0(2) . . . . ?
C8 C3 C4 Fe1 128.7(14) . . . . ?
C8 C3 C4 C5 -171.5(13) . . . . ?
C8 C3 C4 C9 0(2) . . . . ?
C9 C4 C5 Fe1 130.5(14) . . . . ?
C9 C4 C5 C1 -168.5(13) . . . . ?
C9 C4 C5 C10 8(2) . . . . ?
C11 P1 C13 C14 46(2) . . . . ?
C13 P1 C11 C12 71(3) . . . . ?
C13 P1 C11 C12A 107(8) . . . . ?
C15 P1 C11 C12 173(2) . . . . ?
C15 P1 C13 C14 -56(2) . . . . ?
C16 P2 C17 C18 -26(2) . . . . ?
C16 P2 C19 C20 43(2) . . . . ?
C17 P2 C16 C15 -171.5(17) . . . . ?
C17 P2 C16 C15A -135(3) . . . . ?
C17 P2 C19 C20 -68(2) . . . . ?
C19 P2 C16 C15 76.9(18) . . . . ?
C19 P2 C16 C15A 113(3) . . . . ?
C19 P2 C17 C18 86(2) . . . . ?
C21 C22 C23 C24 1.9(15) . . . . ?
C21 C22 C23 C27 -178.1(9) . . . . ?
C22 C21 C26 C25 -2.5(13) . . . . ?
C22 C21 B1 C29 -83.0(10) . . . . ?
C22 C21 B1 C37 152.9(9) . . . . ?
C22 C21 B1 C45 36.8(12) . . . . ?
C22 C23 C24 C25 -0.8(16) . . . . ?
C22 C23 C27 F4 -95(2) . . . . ?
C22 C23 C27 F5 27(2) . . . . ?
C22 C23 C27 F6 146(2) . . . . ?
C22 C23 C27 F4A 59(3) . . . . ?
C22 C23 C27 F5A -177(3) . . . . ?
C22 C23 C27 F6A -58(3) . . . . ?
C23 C24 C25 C26 -1.9(16) . . . . ?
C23 C24 C25 C28 177.9(10) . . . . ?
C24 C23 C27 F4 85(2) . . . . ?
C24 C23 C27 F5 -153(2) . . . . ?
C24 C23 C27 F6 -34(2) . . . . ?
C24 C23 C27 F4A -121(3) . . . . ?
C24 C23 C27 F5A 3(3) . . . . ?
C24 C23 C27 F6A 122(3) . . . . ?
C24 C25 C26 C21 3.6(15) . . . . ?
C24 C25 C28 F1 -100.1(16) . . . . ?
C24 C25 C28 F2 19.0(16) . . . . ?
C24 C25 C28 F3 139.4(13) . . . . ?
C26 C21 C22 C23 -0.1(13) . . . . ?
C26 C21 B1 C29 88.7(10) . . . . ?
C26 C21 B1 C37 -35.3(12) . . . . ?
C26 C21 B1 C45 -151.5(8) . . . . ?
C26 C25 C28 F1 79.7(14) . . . . ?
C26 C25 C28 F2 -161.2(11) . . . . ?
C26 C25 C28 F3 -40.8(17) . . . . ?
C27 C23 C24 C25 179.2(9) . . . . ?
C28 C25 C26 C21 -176.2(9) . . . . ?
C29 C30 C31 C32 -2.3(13) . . . . ?
C29 C30 C31 C35 176.9(8) . . . . ?
C30 C29 C34 C33 1.7(12) . . . . ?
C30 C29 B1 C21 75.0(10) . . . . ?
C30 C29 B1 C37 -161.5(7) . . . . ?
C30 C29 B1 C45 -45.5(11) . . . . ?
C30 C31 C32 C33 2.3(13) . . . . ?
C30 C31 C35 F10 121.4(11) . . . . ?
C30 C31 C35 F11 -124.4(12) . . . . ?
C30 C31 C35 F12 0.9(16) . . . . ?
C30 C31 C35 F10A -66(2) . . . . ?
C30 C31 C35 F11A 46(2) . . . . ?
C30 C31 C35 F12A 173(2) . . . . ?
C31 C32 C33 C34 -0.4(13) . . . . ?
C31 C32 C33 C36 -179.1(9) . . . . ?
C32 C31 C35 F10 -59.4(13) . . . . ?
C32 C31 C35 F11 54.8(14) . . . . ?
C32 C31 C35 F12 -179.9(12) . . . . ?
C32 C31 C35 F10A 113.6(19) . . . . ?
C32 C31 C35 F11A -134.6(19) . . . . ?
C32 C31 C35 F12A -8(2) . . . . ?
C32 C33 C34 C29 -1.7(13) . . . . ?
C32 C33 C36 F7 -128.7(11) . . . . ?
C32 C33 C36 F8 114.3(11) . . . . ?
C32 C33 C36 F9 -5.2(15) . . . . ?
C34 C29 C30 C31 0.3(12) . . . . ?
C34 C29 B1 C21 -99.4(10) . . . . ?
C34 C29 B1 C37 24.1(12) . . . . ?
C34 C29 B1 C45 140.1(9) . . . . ?
C34 C33 C36 F7 52.7(14) . . . . ?
C34 C33 C36 F8 -64.4(12) . . . . ?
C34 C33 C36 F9 176.1(10) . . . . ?
C35 C31 C32 C33 -176.9(8) . . . . ?
C36 C33 C34 C29 176.9(9) . . . . ?
C37 C38 C39 C40 -0.7(16) . . . . ?
C37 C38 C39 C43 179.8(10) . . . . ?
C38 C37 C42 C41 -3.1(17) . . . . ?
C38 C37 B1 C21 157.5(9) . . . . ?
C38 C37 B1 C29 38.8(12) . . . . ?
C38 C37 B1 C45 -81.4(11) . . . . ?
C38 C39 C40 C41 -1.1(18) . . . . ?
C38 C39 C43 F13 -58(3) . . . . ?
C38 C39 C43 F14 61(2) . . . . ?
C38 C39 C43 F15 177(3) . . . . ?
C38 C39 C43 F13A 103(3) . . . . ?
C38 C39 C43 F14A -137.3(19) . . . . ?
C38 C39 C43 F15A -21(2) . . . . ?
C39 C40 C41 C42 1(2) . . . . ?
C39 C40 C41 C44 179.9(12) . . . . ?
C40 C39 C43 F13 122(3) . . . . ?
C40 C39 C43 F14 -118(2) . . . . ?
C40 C39 C43 F15 -2(3) . . . . ?
C40 C39 C43 F13A -77(3) . . . . ?
C40 C39 C43 F14A 43(2) . . . . ?
C40 C39 C43 F15A 159(2) . . . . ?
C40 C41 C42 C37 1(2) . . . . ?
C40 C41 C44 F16 -29(2) . . . . ?
C40 C41 C44 F17 94(3) . . . . ?
C40 C41 C44 F18 -147(2) . . . . ?
C40 C41 C44 F16A 132.0(18) . . . . ?
C40 C41 C44 F17A -105(2) . . . . ?
C40 C41 C44 F18A 16(2) . . . . ?
C42 C37 C38 C39 2.7(15) . . . . ?
C42 C37 B1 C21 -30.7(13) . . . . ?
C42 C37 B1 C29 -149.4(9) . . . . ?
C42 C37 B1 C45 90.4(10) . . . . ?
C42 C41 C44 F16 149.6(19) . . . . ?
C42 C41 C44 F17 -86(3) . . . . ?
C42 C41 C44 F18 32(2) . . . . ?
C42 C41 C44 F16A -49(2) . . . . ?
C42 C41 C44 F17A 74(2) . . . . ?
C42 C41 C44 F18A -165.3(18) . . . . ?
C43 C39 C40 C41 178.3(11) . . . . ?
C44 C41 C42 C37 -177.7(11) . . . . ?
C45 C46 C47 C48 -0.5(15) . . . . ?
C45 C46 C47 C51 -179.4(9) . . . . ?
C46 C45 C50 C49 0.9(13) . . . . ?
C46 C45 B1 C21 -149.8(8) . . . . ?
C46 C45 B1 C29 -33.8(12) . . . . ?
C46 C45 B1 C37 88.4(10) . . . . ?
C46 C47 C48 C49 0.1(15) . . . . ?
C46 C47 C51 F22 174(2) . . . . ?
C46 C47 C51 F23 52(2) . . . . ?
C46 C47 C51 F24 -67(2) . . . . ?
C46 C47 C51 F22A -18(3) . . . . ?
C46 C47 C51 F23A -143(2) . . . . ?
C46 C47 C51 F24A 101(2) . . . . ?
C47 C48 C49 C50 0.7(15) . . . . ?
C47 C48 C49 C52 179.9(10) . . . . ?
C48 C47 C51 F22 -5(2) . . . . ?
C48 C47 C51 F23 -127(2) . . . . ?
C48 C47 C51 F24 114(2) . . . . ?
C48 C47 C51 F22A 163(3) . . . . ?
C48 C47 C51 F23A 38(3) . . . . ?
C48 C47 C51 F24A -78(2) . . . . ?
C48 C49 C50 C45 -1.3(15) . . . . ?
C48 C49 C52 F19 -96.4(13) . . . . ?
C48 C49 C52 F20 22.5(16) . . . . ?
C48 C49 C52 F21 145.5(11) . . . . ?
C50 C45 C46 C47 0.0(14) . . . . ?
C50 C45 B1 C21 37.3(12) . . . . ?
C50 C45 B1 C29 153.2(8) . . . . ?
C50 C45 B1 C37 -84.5(10) . . . . ?
C50 C49 C52 F19 82.8(13) . . . . ?
C50 C49 C52 F20 -158.3(11) . . . . ?
C50 C49 C52 F21 -35.3(16) . . . . ?
C51 C47 C48 C49 179.1(9) . . . . ?
C52 C49 C50 C45 179.5(10) . . . . ?
B1 C21 C22 C23 172.0(9) . . . . ?
B1 C21 C26 C25 -174.7(9) . . . . ?
B1 C29 C30 C31 -174.8(8) . . . . ?
B1 C29 C34 C33 176.5(8) . . . . ?
B1 C37 C38 C39 174.9(9) . . . . ?
B1 C37 C42 C41 -175.3(11) . . . . ?
B1 C45 C46 C47 -173.6(9) . . . . ?
B1 C45 C50 C49 174.4(9) . . . . ?
C15A P1 C11 C12A -138(8) . . . . ?
C15A P1 C13 C14 -38(2) . . . . ?
